data_7045184
loop_
_publ_author_name
'Xu, Mei-Xing'
'Meng, Yin-Shan'
'Xiong, Jin'
'Wang, Bing-Wu'
'Jiang, Shang-Da'
'Gao, Song'

_publ_section_title
;
 Magnetic anisotropy investigation on light lanthanide complexes.
;
_journal_issue 6
_journal_name_full 'Dalton transactions (Cambridge, England : 2003)'
_journal_page_first 1966
_journal_page_last 1971
_journal_paper_doi 10.1039/c7dt04351a
_journal_volume 47
_journal_year 2018
_chemical_formula_moiety 'C34 H38 F9 N2 Nd O6'
_chemical_formula_sum 'C34 H38 F9 N2 Nd O6'
_chemical_formula_weight 885.90
_space_group_crystal_system triclinic
_space_group_IT_number 2
_space_group_name_Hall '-P 1'
_space_group_name_H-M_alt 'P -1'
_symmetry_space_group_name_Hall '-P 1'
_symmetry_space_group_name_H-M 'P -1'
_atom_sites_solution_hydrogens geom
_atom_sites_solution_primary direct
_atom_sites_solution_secondary difmap
_audit_creation_date 2017-11-02
_audit_creation_method
;
Olex2 1.2
(compiled 2017.01.04 svn.r3372 for OlexSys, GUI svn.r5335)
;
_audit_update_record
;
2017-11-18 deposited with the CCDC.
2017-12-29 downloaded from the CCDC.
;
_cell_angle_alpha 99.810(3)
_cell_angle_beta 103.867(3)
_cell_angle_gamma 101.481(3)
_cell_formula_units_Z 2
_cell_length_a 9.5480(4)
_cell_length_b 12.2023(5)
_cell_length_c 17.9158(7)
_cell_measurement_reflns_used 3923
_cell_measurement_temperature 180.00(10)
_cell_measurement_theta_max 26.3300
_cell_measurement_theta_min 3.6120
_cell_volume 1933.07(14)
_computing_cell_refinement
;
CrysAlisPro, Agilent Technologies,
Version 1.171.37.35 (release 13-08-2014 CrysAlis171 .NET)
(compiled Aug 13 2014,18:06:01)
;
_computing_data_collection
;
CrysAlisPro, Agilent Technologies,
Version 1.171.37.35 (release 13-08-2014 CrysAlis171 .NET)
(compiled Aug 13 2014,18:06:01)
;
_computing_data_reduction
;
CrysAlisPro, Agilent Technologies,
Version 1.171.37.35 (release 13-08-2014 CrysAlis171 .NET)
(compiled Aug 13 2014,18:06:01)
;
_computing_molecular_graphics 'Olex2 (Dolomanov et al., 2009)'
_computing_publication_material 'Olex2 (Dolomanov et al., 2009)'
_computing_structure_refinement 'ShelXL (Sheldrick, 2015)'
_computing_structure_solution
;
Superflip (Palatinus & Chapuis, 2007;Palatinus & van der Lee, 2008;
Palatinus et al., 2012)
;
_diffrn_ambient_environment N~2~
_diffrn_ambient_temperature 180.00(10)
_diffrn_detector 'CCD plate'
_diffrn_detector_area_resol_mean 10.3914
_diffrn_detector_type Atlas
_diffrn_measured_fraction_theta_full 0.992
_diffrn_measured_fraction_theta_max 0.992
_diffrn_measurement_details
;
#__ type_ start__ end____ width___ exp.time_
  1 omega  -56.00   37.00   1.0000   20.0000
omega____ theta____ kappa____ phi______ frames
    -       10.5454  -57.0000   90.0000 93

#__ type_ start__ end____ width___ exp.time_
  2 omega  -20.00   53.00   1.0000   20.0000
omega____ theta____ kappa____ phi______ frames
    -       10.5454  -99.0000    0.0000 73

#__ type_ start__ end____ width___ exp.time_
  3 omega  -13.00   82.00   1.0000   20.0000
omega____ theta____ kappa____ phi______ frames
    -       10.5454   57.0000 -120.0000 95
;
_diffrn_measurement_device 'four-circle diffractometer'
_diffrn_measurement_device_type 'SuperNova, Dual, Cu at zero, Atlas'
_diffrn_measurement_method '\w scans'
_diffrn_orient_matrix_UB_11 0.0065093000
_diffrn_orient_matrix_UB_12 -0.0550896000
_diffrn_orient_matrix_UB_13 -0.0168158000
_diffrn_orient_matrix_UB_21 -0.0504993000
_diffrn_orient_matrix_UB_22 -0.0256614000
_diffrn_orient_matrix_UB_23 0.0190989000
_diffrn_orient_matrix_UB_31 -0.0604586000
_diffrn_orient_matrix_UB_32 -0.0044741000
_diffrn_orient_matrix_UB_33 -0.0332810000
_diffrn_radiation_monochromator mirror
_diffrn_radiation_probe x-ray
_diffrn_radiation_type MoK\a
_diffrn_radiation_wavelength 0.71000
_diffrn_reflns_av_R_equivalents 0.0369
_diffrn_reflns_av_unetI/netI 0.0784
_diffrn_reflns_limit_h_max 10
_diffrn_reflns_limit_h_min -11
_diffrn_reflns_limit_k_max 11
_diffrn_reflns_limit_k_min -15
_diffrn_reflns_limit_l_max 21
_diffrn_reflns_limit_l_min -22
_diffrn_reflns_number 12236
_diffrn_reflns_theta_full 25.99
_diffrn_reflns_theta_max 25.99
_diffrn_reflns_theta_min 3.19
_diffrn_source 'SuperNova (Mo) X-ray Source'
_exptl_absorpt_coefficient_mu 1.429
_exptl_absorpt_correction_T_max 1.00000
_exptl_absorpt_correction_T_min 0.95586
_exptl_absorpt_correction_type multi-scan
_exptl_absorpt_process_details
;
CrysAlisPro, Agilent Technologies,
Version 1.171.37.35 (release 13-08-2014 CrysAlis171 .NET)
(compiled Aug 13 2014,18:06:01)
Empirical absorption correction using spherical harmonics,
 implemented in SCALE3 ABSPACK scaling algorithm.
;
_exptl_crystal_colour 'light blue'
_exptl_crystal_colour_modifier light
_exptl_crystal_colour_primary blue
_exptl_crystal_density_diffrn 1.522
_exptl_crystal_density_method 'not measured'
_exptl_crystal_F_000 890
_exptl_crystal_size_max 0.12
_exptl_crystal_size_mid 0.11
_exptl_crystal_size_min 0.09
_refine_diff_density_max 1.546
_refine_diff_density_min -0.630
_refine_diff_density_rms 0.115
_refine_ls_extinction_method none
_refine_ls_goodness_of_fit_ref 1.070
_refine_ls_hydrogen_treatment constr
_refine_ls_matrix_type full
_refine_ls_number_parameters 478
_refine_ls_number_reflns 7555
_refine_ls_number_restraints 0
_refine_ls_restrained_S_all 1.070
_refine_ls_R_factor_all 0.0641
_refine_ls_R_factor_gt 0.0453
_refine_ls_shift/su_max 0.002
_refine_ls_shift/su_mean 0.000
_refine_ls_structure_factor_coef Fsqd
_refine_ls_weighting_details 'calc w=1/[\s^2^(Fo^2^)+(0.0294P)^2^+0.6641P] where P=(Fo^2^+2Fc^2^)/3'
_refine_ls_weighting_scheme calc
_refine_ls_wR_factor_gt 0.0849
_refine_ls_wR_factor_ref 0.0947
_reflns_number_gt 6160
_reflns_number_total 7555
_reflns_threshold_expression >2sigma(I)
_cod_data_source_file c7dt04351a3.cif
_cod_data_source_block 161113_1
_cod_depositor_comments 'Adding full bibliography for 7045184--7045186.cif.'
_cod_original_cell_volume 1933.07(13)
_cod_database_code 7045184
_chemical_oxdiff_formula 'Nd1 C30 F18 N2 H20 O6'
_reflns_odcompleteness_completeness 99.16
_reflns_odcompleteness_iscentric 1
_reflns_odcompleteness_theta 25.97
_olex2_refinement_description
;
1. Fixed Uiso
 At 1.2 times of:
  All C(H) groups
 At 1.5 times of:
  All C(H,H,H) groups
2.a Aromatic/amide H refined with riding coordinates:
 C5(H5), C4(H4), C10(H10), C12(H12), C23(H23), C36(H36), C42(H42), C45(H45),
 C52(H52), C54(H54), C56(H56)
2.b Idealised Me refined as rotating group:
 C25(H25A,H25B,H25C), C27(H27A,H27B,H27C), C31(H31A,H31B,H31C), C62(H62A,H62B,
 H62C), C65(H65A,H65B,H65C), C67(H67A,H67B,H67C), C76(H76A,H76B,H76C), C77(H77A,
 H77B,H77C), C0AA(H0AA,H0AB,H0AC)
;
_olex2_submission_special_instructions 'No special instructions were received'

loop_
_space_group_symop_id
_space_group_symop_operation_xyz
1 'x, y, z'
2 '-x, -y, -z'

loop_
_atom_site_label
_atom_site_type_symbol
_atom_site_fract_x
_atom_site_fract_y
_atom_site_fract_z
_atom_site_U_iso_or_equiv
_atom_site_adp_type
_atom_site_occupancy
_atom_site_calc_flag
_atom_site_refinement_flags_posn
Nd1 Nd 0.05559(3) 0.53791(2) 0.257848(13) 0.02404(9) Uani 1 d .
F2 F 0.2501(4) 0.1206(3) 0.1921(2) 0.0761(12) Uani 1 d .
F4 F 0.3522(4) 0.2453(3) 0.30180(18) 0.0587(9) Uani 1 d .
F5 F 0.3858(4) 0.2840(3) 0.19418(19) 0.0593(9) Uani 1 d .
F8 F 0.5680(4) 0.7882(5) 0.4248(2) 0.1021(16) Uani 1 d .
F11 F 0.4897(4) 0.6980(3) 0.5003(2) 0.0781(12) Uani 1 d .
F12 F 0.4964(5) 0.8724(4) 0.5159(3) 0.132(2) Uani 1 d .
F14 F 0.3680(4) 0.8789(3) 0.1316(2) 0.0842(13) Uani 1 d .
F16 F 0.4469(5) 0.8499(4) 0.2458(2) 0.115(2) Uani 1 d .
F18 F 0.4651(5) 0.7418(4) 0.1466(3) 0.0988(14) Uani 1 d .
O5 O 0.1886(3) 0.3935(2) 0.24292(16) 0.0281(7) Uani 1 d .
O3 O 0.0213(3) 0.7245(2) 0.30283(16) 0.0309(8) Uani 1 d .
O2 O -0.0689(3) 0.5849(3) 0.13873(16) 0.0300(7) Uani 1 d .
O6 O -0.1141(3) 0.3598(3) 0.18008(17) 0.0309(7) Uani 1 d .
N2 N 0.0180(4) 0.4297(3) 0.37074(19) 0.0262(8) Uani 1 d .
N1 N -0.1944(4) 0.5184(3) 0.2954(2) 0.0298(9) Uani 1 d .
C5 C -0.2976(6) 0.5659(4) 0.2576(3) 0.0376(12) Uani 1 d .
H5 H -0.2771 0.6023 0.2172 0.045 Uiso 1 calc R
C4 C 0.1274(5) 0.3866(4) 0.4074(2) 0.0324(11) Uani 1 d .
H4 H 0.2167 0.3966 0.3919 0.039 Uiso 1 calc R
C7 C -0.1683(6) 0.6580(4) 0.0281(3) 0.0369(12) Uani 1 d .
C10 C 0.2437(5) 0.8361(4) 0.3941(3) 0.0343(12) Uani 1 d .
H10 H 0.2995 0.9117 0.4217 0.041 Uiso 1 calc R
C12 C -0.3565(6) 0.4644(5) 0.3717(3) 0.0415(13) Uani 1 d .
H12 H -0.3753 0.4287 0.4127 0.050 Uiso 1 calc R
C16 C -0.2259(5) 0.4658(4) 0.3518(2) 0.0259(10) Uani 1 d .
C19 C 0.0986(5) 0.8223(4) 0.3439(2) 0.0277(11) Uani 1 d .
C21 C 0.1510(5) 0.2856(4) 0.2148(2) 0.0293(11) Uani 1 d .
C23 C -0.4296(6) 0.5647(4) 0.2740(3) 0.0418(13) Uani 1 d .
H23 H -0.4999 0.5984 0.2452 0.050 Uiso 1 calc R
C25 C -0.1532(8) 0.5800(5) -0.0441(3) 0.067(2) Uani 1 d .
H25A H -0.2334 0.5779 -0.0906 0.100 Uiso 1 calc GR
H25B H -0.1600 0.5022 -0.0354 0.100 Uiso 1 calc GR
H25C H -0.0566 0.6097 -0.0527 0.100 Uiso 1 calc GR
C27 C -0.1586(8) 0.7779(5) 0.0133(4) 0.074(2) Uani 1 d .
H27A H -0.0676 0.8037 -0.0018 0.111 Uiso 1 calc GR
H27B H -0.1563 0.8309 0.0616 0.111 Uiso 1 calc GR
H27C H -0.2456 0.7765 -0.0293 0.111 Uiso 1 calc GR
C29 C -0.1082(5) 0.4148(4) 0.3922(2) 0.0281(10) Uani 1 d .
C31 C -0.2681(7) 0.0598(5) 0.0767(4) 0.074(2) Uani 1 d .
H31A H -0.2276 0.0749 0.0331 0.110 Uiso 1 calc GR
H31B H -0.3693 0.0097 0.0554 0.110 Uiso 1 calc GR
H31C H -0.2047 0.0220 0.1096 0.110 Uiso 1 calc GR
C33 C 0.3080(5) 0.7477(4) 0.4052(2) 0.0290(11) Uani 1 d .
C36 C 0.1168(6) 0.3285(4) 0.4663(3) 0.0365(12) Uani 1 d .
H36 H 0.1973 0.3005 0.4915 0.044 Uiso 1 calc R
C37 C 0.2839(6) 0.2326(4) 0.2249(3) 0.0451(14) Uani 1 d .
C39 C -0.0413(5) 0.6558(4) 0.0979(2) 0.0273(11) Uani 1 d .
C42 C 0.0116(5) 0.2151(4) 0.1786(3) 0.0339(11) Uani 1 d .
H42 H 0.0022 0.1349 0.1636 0.041 Uiso 1 calc R
C43 C 0.0262(6) 0.9223(4) 0.3378(3) 0.0385(13) Uani 1 d .
C45 C -0.4593(6) 0.5139(5) 0.3329(3) 0.0492(14) Uani 1 d .
H45 H -0.5497 0.5132 0.3466 0.059 Uiso 1 calc R
O4 O 0.2566(3) 0.6410(3) 0.37543(16) 0.0295(7) Uani 1 d .
C52 C 0.1021(6) 0.7268(4) 0.1114(3) 0.0341(12) Uani 1 d .
H52 H 0.1134 0.7835 0.0814 0.041 Uiso 1 calc R
C54 C -0.1266(6) 0.3566(4) 0.4504(3) 0.0406(13) Uani 1 d .
H54 H -0.2169 0.3470 0.4650 0.049 Uiso 1 calc R
C56 C -0.0133(7) 0.3126(4) 0.4873(3) 0.0449(14) Uani 1 d .
H56 H -0.0254 0.2717 0.5269 0.054 Uiso 1 calc R
C58 C -0.1189(5) 0.2551(4) 0.1623(2) 0.0279(10) Uani 1 d .
C59 C 0.4645(6) 0.7769(5) 0.4614(3) 0.0432(13) Uani 1 d .
C62 C -0.3753(7) 0.2320(5) 0.0779(4) 0.067(2) Uani 1 d .
H62A H -0.3358 0.2515 0.0348 0.101 Uiso 1 calc GR
H62B H -0.3812 0.3023 0.1115 0.101 Uiso 1 calc GR
H62C H -0.4750 0.1798 0.0558 0.101 Uiso 1 calc GR
C64 C 0.2268(5) 0.7185(4) 0.1656(3) 0.0308(11) Uani 1 d .
C65 C -0.0987(10) 0.9032(7) 0.3794(5) 0.097(3) Uani 1 d .
H65A H -0.1663 0.8269 0.3553 0.145 Uiso 1 calc GR
H65B H -0.1545 0.9620 0.3736 0.145 Uiso 1 calc GR
H65C H -0.0541 0.9087 0.4356 0.145 Uiso 1 calc GR
C67 C -0.0507(10) 0.9144(6) 0.2537(4) 0.095(3) Uani 1 d .
H67A H 0.0230 0.9239 0.2240 0.142 Uiso 1 calc GR
H67B H -0.1041 0.9750 0.2504 0.142 Uiso 1 calc GR
H67C H -0.1218 0.8392 0.2313 0.142 Uiso 1 calc GR
C72 C 0.3764(7) 0.7984(5) 0.1730(3) 0.0493(15) Uani 1 d .
C73 C -0.2726(6) 0.1736(4) 0.1268(3) 0.0427(13) Uani 1 d .
C76 C -0.3304(7) 0.1495(5) 0.1972(4) 0.0685(19) Uani 1 d .
H76A H -0.4325 0.1008 0.1775 0.103 Uiso 1 calc GR
H76B H -0.3294 0.2222 0.2307 0.103 Uiso 1 calc GR
H76C H -0.2661 0.1101 0.2282 0.103 Uiso 1 calc GR
C77 C 0.1274(9) 1.0377(5) 0.3767(5) 0.098(3) Uani 1 d .
H77A H 0.1706 1.0410 0.4328 0.148 Uiso 1 calc GR
H77B H 0.0710 1.0962 0.3718 0.148 Uiso 1 calc GR
H77C H 0.2073 1.0520 0.3514 0.148 Uiso 1 calc GR
O1 O 0.2377(4) 0.6486(3) 0.21035(17) 0.0336(8) Uani 1 d .
C0AA C -0.3159(7) 0.6142(9) 0.0421(4) 0.103(3) Uani 1 d .
H0AA H -0.3962 0.6074 -0.0055 0.154 Uiso 1 calc GR
H0AB H -0.3270 0.6679 0.0864 0.154 Uiso 1 calc GR
H0AC H -0.3208 0.5387 0.0547 0.154 Uiso 1 calc GR

loop_
_atom_site_aniso_label
_atom_site_aniso_U_11
_atom_site_aniso_U_22
_atom_site_aniso_U_33
_atom_site_aniso_U_23
_atom_site_aniso_U_13
_atom_site_aniso_U_12
Nd1 0.02238(14) 0.02514(14) 0.02679(13) 0.00839(10) 0.00724(10) 0.00848(10)
F2 0.047(2) 0.0387(18) 0.131(3) -0.0016(19) 0.004(2) 0.0284(16)
F4 0.041(2) 0.067(2) 0.070(2) 0.0321(18) 0.0003(16) 0.0229(17)
F5 0.039(2) 0.073(2) 0.077(2) 0.0146(18) 0.0285(17) 0.0289(17)
F8 0.027(2) 0.192(5) 0.088(3) 0.064(3) 0.0111(19) 0.010(3)
F11 0.046(2) 0.099(3) 0.075(2) 0.048(2) -0.0134(18) -0.002(2)
F12 0.080(3) 0.107(3) 0.132(4) -0.064(3) -0.061(3) 0.039(3)
F14 0.064(3) 0.074(2) 0.115(3) 0.061(2) 0.017(2) -0.006(2)
F16 0.092(3) 0.134(4) 0.062(2) 0.013(2) 0.002(2) -0.067(3)
F18 0.056(3) 0.107(3) 0.172(4) 0.067(3) 0.072(3) 0.029(2)
O5 0.0247(18) 0.0275(17) 0.0344(16) 0.0085(14) 0.0089(13) 0.0104(14)
O3 0.0293(19) 0.0278(17) 0.0345(17) 0.0056(14) 0.0064(14) 0.0093(15)
O2 0.0282(19) 0.0343(18) 0.0283(16) 0.0112(14) 0.0052(14) 0.0094(15)
O6 0.0232(18) 0.0274(17) 0.0414(17) 0.0058(14) 0.0063(14) 0.0102(14)
N2 0.023(2) 0.031(2) 0.0273(19) 0.0087(16) 0.0074(16) 0.0108(17)
N1 0.023(2) 0.032(2) 0.038(2) 0.0105(18) 0.0106(17) 0.0096(18)
C5 0.027(3) 0.044(3) 0.049(3) 0.021(2) 0.013(2) 0.015(2)
C4 0.027(3) 0.043(3) 0.032(2) 0.011(2) 0.011(2) 0.014(2)
C7 0.040(3) 0.048(3) 0.029(2) 0.014(2) 0.008(2) 0.021(3)
C10 0.030(3) 0.030(3) 0.034(3) 0.000(2) 0.007(2) -0.004(2)
C12 0.024(3) 0.054(3) 0.048(3) 0.017(3) 0.011(2) 0.005(3)
C16 0.021(3) 0.025(2) 0.030(2) 0.0046(19) 0.0081(19) 0.0024(19)
C19 0.033(3) 0.027(2) 0.027(2) 0.008(2) 0.014(2) 0.008(2)
C21 0.028(3) 0.033(3) 0.034(2) 0.012(2) 0.011(2) 0.017(2)
C23 0.022(3) 0.048(3) 0.060(3) 0.019(3) 0.012(2) 0.015(2)
C25 0.090(5) 0.071(4) 0.036(3) 0.004(3) -0.003(3) 0.044(4)
C27 0.090(6) 0.065(4) 0.065(4) 0.018(3) -0.006(4) 0.045(4)
C29 0.029(3) 0.028(2) 0.028(2) 0.0039(19) 0.010(2) 0.008(2)
C31 0.041(4) 0.043(3) 0.105(5) -0.022(3) -0.009(4) 0.008(3)
C33 0.022(3) 0.038(3) 0.028(2) 0.009(2) 0.0088(19) 0.005(2)
C36 0.040(3) 0.041(3) 0.033(2) 0.014(2) 0.009(2) 0.017(2)
C37 0.032(3) 0.034(3) 0.067(4) 0.009(3) 0.007(3) 0.014(2)
C39 0.035(3) 0.031(2) 0.019(2) 0.0051(19) 0.0091(19) 0.016(2)
C42 0.029(3) 0.028(2) 0.046(3) 0.008(2) 0.010(2) 0.012(2)
C43 0.051(4) 0.028(3) 0.041(3) 0.007(2) 0.020(2) 0.014(2)
C45 0.019(3) 0.064(4) 0.068(4) 0.014(3) 0.017(3) 0.012(3)
O4 0.0271(19) 0.0314(18) 0.0315(16) 0.0096(14) 0.0093(14) 0.0080(15)
C52 0.035(3) 0.038(3) 0.037(3) 0.022(2) 0.012(2) 0.012(2)
C54 0.037(3) 0.048(3) 0.046(3) 0.020(3) 0.021(2) 0.013(3)
C56 0.055(4) 0.047(3) 0.043(3) 0.026(3) 0.019(3) 0.017(3)
C58 0.025(3) 0.029(3) 0.030(2) 0.009(2) 0.007(2) 0.008(2)
C59 0.030(3) 0.049(3) 0.044(3) 0.010(3) 0.004(2) 0.003(3)
C62 0.041(4) 0.053(4) 0.080(4) 0.000(3) -0.019(3) 0.009(3)
C64 0.027(3) 0.036(3) 0.034(2) 0.011(2) 0.014(2) 0.010(2)
C65 0.115(7) 0.100(6) 0.131(7) 0.052(5) 0.082(6) 0.074(5)
C67 0.145(8) 0.063(4) 0.066(4) 0.008(4) -0.011(5) 0.060(5)
C72 0.046(4) 0.051(3) 0.056(4) 0.026(3) 0.021(3) 0.004(3)
C73 0.028(3) 0.028(3) 0.064(3) 0.003(3) 0.004(3) 0.006(2)
C76 0.036(4) 0.053(4) 0.118(5) 0.028(4) 0.025(4) 0.004(3)
C77 0.096(7) 0.038(4) 0.135(7) 0.007(4) -0.010(5) 0.020(4)
O1 0.0272(19) 0.0435(19) 0.0358(17) 0.0167(15) 0.0106(14) 0.0136(15)
C0AA 0.031(4) 0.220(10) 0.072(4) 0.083(6) 0.006(3) 0.031(5)

loop_
_atom_type_symbol
_atom_type_description
_atom_type_scat_dispersion_real
_atom_type_scat_dispersion_imag
_atom_type_scat_source
C C 0.0033 0.0016 'International Tables Vol C Tables 4.2.6.8 and 6.1.1.4'
H H 0.0000 0.0000 'International Tables Vol C Tables 4.2.6.8 and 6.1.1.4'
F F 0.0171 0.0103 'International Tables Vol C Tables 4.2.6.8 and 6.1.1.4'
N N 0.0061 0.0033 'International Tables Vol C Tables 4.2.6.8 and 6.1.1.4'
Nd Nd -0.1943 3.0179 'International Tables Vol C Tables 4.2.6.8 and 6.1.1.4'
O O 0.0106 0.0060 'International Tables Vol C Tables 4.2.6.8 and 6.1.1.4'

loop_
_geom_angle_atom_site_label_1
_geom_angle_atom_site_label_2
_geom_angle_atom_site_label_3
_geom_angle
O5 Nd1 O3 156.95(10)
O5 Nd1 O2 116.49(10)
O5 Nd1 O6 70.31(10)
O5 Nd1 N2 76.77(11)
O5 Nd1 N1 126.91(11)
O5 Nd1 O4 88.18(10)
O5 Nd1 O1 84.97(11)
O3 Nd1 O2 76.29(10)
O3 Nd1 O6 132.73(11)
O3 Nd1 N2 104.19(11)
O3 Nd1 N1 70.04(11)
O3 Nd1 O4 70.42(10)
O3 Nd1 O1 81.36(11)
O2 Nd1 O6 75.52(10)
O2 Nd1 N2 144.78(11)
O2 Nd1 N1 87.26(11)
O2 Nd1 O4 135.25(10)
O6 Nd1 N2 79.57(10)
O6 Nd1 N1 71.46(11)
O6 Nd1 O4 149.02(10)
N1 Nd1 N2 61.16(12)
O4 Nd1 N2 73.81(10)
O4 Nd1 N1 107.80(10)
O1 Nd1 O2 71.08(10)
O1 Nd1 O6 122.86(10)
O1 Nd1 N2 144.14(11)
O1 Nd1 N1 147.62(12)
O1 Nd1 O4 75.03(10)
C21 O5 Nd1 134.6(3)
C19 O3 Nd1 138.8(3)
C39 O2 Nd1 137.8(3)
C58 O6 Nd1 140.0(3)
C4 N2 Nd1 119.6(3)
C29 N2 Nd1 122.1(3)
C29 N2 C4 118.3(4)
C5 N1 Nd1 118.4(3)
C5 N1 C16 117.5(4)
C16 N1 Nd1 124.2(3)
N1 C5 H5 118.2
N1 C5 C23 123.6(5)
C23 C5 H5 118.2
N2 C4 H4 118.3
N2 C4 C36 123.4(5)
C36 C4 H4 118.3
C25 C7 C39 106.4(4)
C27 C7 C25 108.7(5)
C27 C7 C39 112.1(4)
C0AA C7 C25 110.3(5)
C0AA C7 C27 108.9(6)
C0AA C7 C39 110.3(4)
C19 C10 H10 117.9
C33 C10 H10 117.9
C33 C10 C19 124.2(4)
C16 C12 H12 119.8
C45 C12 H12 119.8
C45 C12 C16 120.4(5)
N1 C16 C12 121.1(4)
N1 C16 C29 115.6(4)
C12 C16 C29 123.3(4)
O3 C19 C10 120.9(4)
O3 C19 C43 116.6(4)
C10 C19 C43 122.5(4)
O5 C21 C37 112.7(4)
O5 C21 C42 128.8(4)
C42 C21 C37 118.5(4)
C5 C23 H23 120.7
C5 C23 C45 118.6(5)
C45 C23 H23 120.7
C7 C25 H25A 109.5
C7 C25 H25B 109.5
C7 C25 H25C 109.5
H25A C25 H25B 109.5
H25A C25 H25C 109.5
H25B C25 H25C 109.5
C7 C27 H27A 109.5
C7 C27 H27B 109.5
C7 C27 H27C 109.5
H27A C27 H27B 109.5
H27A C27 H27C 109.5
H27B C27 H27C 109.5
N2 C29 C16 117.0(4)
N2 C29 C54 121.2(5)
C54 C29 C16 121.8(4)
H31A C31 H31B 109.5
H31A C31 H31C 109.5
H31B C31 H31C 109.5
C73 C31 H31A 109.5
C73 C31 H31B 109.5
C73 C31 H31C 109.5
C10 C33 C59 117.7(4)
O4 C33 C10 129.5(4)
O4 C33 C59 112.8(4)
C4 C36 H36 121.0
C56 C36 C4 117.9(5)
C56 C36 H36 121.0
F2 C37 F4 106.5(5)
F2 C37 C21 114.5(4)
F4 C37 C21 110.6(4)
F5 C37 F2 106.9(5)
F5 C37 F4 106.4(4)
F5 C37 C21 111.5(4)
O2 C39 C7 117.4(4)
O2 C39 C52 122.6(4)
C52 C39 C7 119.9(4)
C21 C42 H42 118.2
C21 C42 C58 123.6(4)
C58 C42 H42 118.2
C19 C43 C65 106.0(4)
C67 C43 C19 109.7(4)
C67 C43 C65 105.8(6)
C77 C43 C19 115.0(5)
C77 C43 C65 107.8(6)
C77 C43 C67 112.0(6)
C12 C45 C23 118.7(5)
C12 C45 H45 120.7
C23 C45 H45 120.7
C33 O4 Nd1 130.8(3)
C39 C52 H52 118.2
C64 C52 C39 123.6(4)
C64 C52 H52 118.2
C29 C54 H54 120.1
C56 C54 C29 119.8(5)
C56 C54 H54 120.1
C36 C56 C54 119.3(5)
C36 C56 H56 120.3
C54 C56 H56 120.3
O6 C58 C42 121.4(4)
O6 C58 C73 116.5(4)
C42 C58 C73 122.0(4)
F8 C59 F12 106.6(5)
F8 C59 C33 112.6(4)
F11 C59 F8 104.2(5)
F11 C59 F12 105.2(5)
F11 C59 C33 113.7(4)
F12 C59 C33 113.6(5)
H62A C62 H62B 109.5
H62A C62 H62C 109.5
H62B C62 H62C 109.5
C73 C62 H62A 109.5
C73 C62 H62B 109.5
C73 C62 H62C 109.5
C52 C64 C72 118.5(4)
O1 C64 C52 128.8(4)
O1 C64 C72 112.7(4)
C43 C65 H65A 109.5
C43 C65 H65B 109.5
C43 C65 H65C 109.5
H65A C65 H65B 109.5
H65A C65 H65C 109.5
H65B C65 H65C 109.5
C43 C67 H67A 109.5
C43 C67 H67B 109.5
C43 C67 H67C 109.5
H67A C67 H67B 109.5
H67A C67 H67C 109.5
H67B C67 H67C 109.5
F14 C72 C64 114.4(5)
F16 C72 F14 107.6(5)
F16 C72 F18 106.3(6)
F16 C72 C64 112.0(5)
F18 C72 F14 104.5(5)
F18 C72 C64 111.5(5)
C31 C73 C76 109.1(5)
C58 C73 C31 112.2(5)
C58 C73 C62 109.5(4)
C58 C73 C76 106.1(4)
C62 C73 C31 110.6(5)
C62 C73 C76 109.2(5)
C73 C76 H76A 109.5
C73 C76 H76B 109.5
C73 C76 H76C 109.5
H76A C76 H76B 109.5
H76A C76 H76C 109.5
H76B C76 H76C 109.5
C43 C77 H77A 109.5
C43 C77 H77B 109.5
C43 C77 H77C 109.5
H77A C77 H77B 109.5
H77A C77 H77C 109.5
H77B C77 H77C 109.5
C64 O1 Nd1 131.3(3)
C7 C0AA H0AA 109.5
C7 C0AA H0AB 109.5
C7 C0AA H0AC 109.5
H0AA C0AA H0AB 109.5
H0AA C0AA H0AC 109.5
H0AB C0AA H0AC 109.5

loop_
_geom_bond_atom_site_label_1
_geom_bond_atom_site_label_2
_geom_bond_distance
Nd1 O5 2.384(3)
Nd1 O3 2.395(3)
Nd1 O2 2.402(3)
Nd1 O6 2.403(3)
Nd1 N2 2.652(4)
Nd1 N1 2.609(4)
Nd1 O4 2.429(3)
Nd1 O1 2.395(3)
F2 C37 1.332(6)
F4 C37 1.343(6)
F5 C37 1.332(6)
F8 C59 1.308(7)
F11 C59 1.308(6)
F12 C59 1.316(6)
F14 C72 1.331(6)
F16 C72 1.296(6)
F18 C72 1.317(7)
O5 C21 1.271(5)
O3 C19 1.265(5)
O2 C39 1.252(5)
O6 C58 1.252(5)
N2 C4 1.344(6)
N2 C29 1.338(6)
N1 C5 1.343(6)
N1 C16 1.346(5)
C5 H5 0.9500
C5 C23 1.360(7)
C4 H4 0.9500
C4 C36 1.380(6)
C7 C25 1.524(7)
C7 C27 1.520(8)
C7 C39 1.527(6)
C7 C0AA 1.500(8)
C10 H10 0.9500
C10 C19 1.420(6)
C10 C33 1.363(7)
C12 H12 0.9500
C12 C16 1.375(7)
C12 C45 1.366(7)
C16 C29 1.488(6)
C19 C43 1.523(7)
C21 C37 1.522(7)
C21 C42 1.368(6)
C23 H23 0.9500
C23 C45 1.369(7)
C25 H25A 0.9800
C25 H25B 0.9800
C25 H25C 0.9800
C27 H27A 0.9800
C27 H27B 0.9800
C27 H27C 0.9800
C29 C54 1.384(6)
C31 H31A 0.9800
C31 H31B 0.9800
C31 H31C 0.9800
C31 C73 1.534(7)
C33 O4 1.267(5)
C33 C59 1.523(7)
C36 H36 0.9500
C36 C56 1.369(7)
C39 C52 1.408(7)
C42 H42 0.9500
C42 C58 1.411(6)
C43 C65 1.551(9)
C43 C67 1.487(7)
C43 C77 1.485(8)
C45 H45 0.9500
C52 H52 0.9500
C52 C64 1.378(6)
C54 H54 0.9500
C54 C56 1.380(7)
C56 H56 0.9500
C58 C73 1.518(6)
C62 H62A 0.9800
C62 H62B 0.9800
C62 H62C 0.9800
C62 C73 1.523(8)
C64 C72 1.523(7)
C64 O1 1.270(5)
C65 H65A 0.9800
C65 H65B 0.9800
C65 H65C 0.9800
C67 H67A 0.9800
C67 H67B 0.9800
C67 H67C 0.9800
C73 C76 1.542(8)
C76 H76A 0.9800
C76 H76B 0.9800
C76 H76C 0.9800
C77 H77A 0.9800
C77 H77B 0.9800
C77 H77C 0.9800
C0AA H0AA 0.9800
C0AA H0AB 0.9800
C0AA H0AC 0.9800

loop_
_geom_torsion_atom_site_label_1
_geom_torsion_atom_site_label_2
_geom_torsion_atom_site_label_3
_geom_torsion_atom_site_label_4
_geom_torsion
Nd1 O5 C21 C37 -176.3(3)
Nd1 O5 C21 C42 3.6(7)
Nd1 O3 C19 C10 -16.3(7)
Nd1 O3 C19 C43 165.2(3)
Nd1 O2 C39 C7 -174.4(3)
Nd1 O2 C39 C52 9.4(7)
Nd1 O6 C58 C42 -12.8(7)
Nd1 O6 C58 C73 163.8(3)
Nd1 N2 C4 C36 -179.6(3)
Nd1 N2 C29 C16 -2.2(5)
Nd1 N2 C29 C54 179.0(3)
Nd1 N1 C5 C23 -177.7(4)
Nd1 N1 C16 C12 176.2(3)
Nd1 N1 C16 C29 -1.3(5)
O5 Nd1 O3 C19 0.4(6)
O5 Nd1 O2 C39 -92.3(4)
O5 Nd1 O6 C58 13.7(4)
O5 Nd1 N2 C4 33.7(3)
O5 Nd1 N2 C29 -145.4(3)
O5 Nd1 N1 C5 -139.1(3)
O5 Nd1 N1 C16 42.5(4)
O5 Nd1 O4 C33 148.3(4)
O5 Nd1 O1 C64 143.3(4)
O5 C21 C37 F2 -176.3(4)
O5 C21 C37 F4 63.4(6)
O5 C21 C37 F5 -54.8(5)
O5 C21 C42 C58 3.6(8)
O3 Nd1 O5 C21 170.5(3)
O3 Nd1 O2 C39 67.2(4)
O3 Nd1 O6 C58 -165.6(4)
O3 Nd1 N2 C4 -122.6(3)
O3 Nd1 N2 C29 58.4(3)
O3 Nd1 N1 C5 58.8(3)
O3 Nd1 N1 C16 -119.6(3)
O3 Nd1 O4 C33 -22.9(4)
O3 Nd1 O1 C64 -55.3(4)
O3 C19 C43 C65 70.0(6)
O3 C19 C43 C67 -43.8(7)
O3 C19 C43 C77 -171.0(5)
O2 Nd1 O5 C21 -69.8(4)
O2 Nd1 O3 C19 -126.4(4)
O2 Nd1 O6 C58 139.3(5)
O2 Nd1 N2 C4 151.2(3)
O2 Nd1 N2 C29 -27.9(4)
O2 Nd1 N1 C5 -17.6(3)
O2 Nd1 N1 C16 164.0(3)
O2 Nd1 O4 C33 21.3(4)
O2 Nd1 O1 C64 23.0(4)
O2 C39 C52 C64 5.7(8)
O6 Nd1 O5 C21 -8.2(4)
O6 Nd1 O3 C19 178.8(4)
O6 Nd1 O2 C39 -151.1(4)
O6 Nd1 N2 C4 105.7(3)
O6 Nd1 N2 C29 -73.3(3)
O6 Nd1 N1 C5 -93.2(3)
O6 Nd1 N1 C16 88.3(3)
O6 Nd1 O4 C33 -166.7(3)
O6 Nd1 O1 C64 80.6(4)
O6 C58 C73 C31 156.2(5)
O6 C58 C73 C62 32.9(7)
O6 C58 C73 C76 -84.8(5)
N2 Nd1 O5 C21 75.3(4)
N2 Nd1 O3 C19 89.9(4)
N2 Nd1 O2 C39 162.5(4)
N2 Nd1 O6 C58 -65.9(5)
N2 Nd1 N1 C5 178.7(4)
N2 Nd1 N1 C16 0.2(3)
N2 Nd1 O4 C33 -134.9(4)
N2 Nd1 O1 C64 -157.7(3)
N2 C4 C36 C56 1.1(7)
N2 C29 C54 C56 -0.1(7)
N1 Nd1 O5 C21 38.1(4)
N1 Nd1 O3 C19 141.5(4)
N1 Nd1 O2 C39 137.3(4)
N1 Nd1 O6 C58 -128.8(5)
N1 Nd1 N2 C4 -179.8(3)
N1 Nd1 N2 C29 1.1(3)
N1 Nd1 O4 C33 -83.3(4)
N1 Nd1 O1 C64 -27.5(5)
N1 C5 C23 C45 0.9(8)
N1 C16 C29 N2 2.3(5)
N1 C16 C29 C54 -179.0(4)
C5 N1 C16 C12 -2.3(6)
C5 N1 C16 C29 -179.8(4)
C5 C23 C45 C12 -1.4(8)
C4 N2 C29 C16 178.7(4)
C4 N2 C29 C54 -0.1(6)
C4 C36 C56 C54 -1.3(7)
C7 C39 C52 C64 -170.4(5)
C10 C19 C43 C65 -108.5(6)
C10 C19 C43 C67 137.7(6)
C10 C19 C43 C77 10.5(7)
C10 C33 O4 Nd1 20.0(7)
C10 C33 C59 F8 -95.0(6)
C10 C33 C59 F11 146.7(5)
C10 C33 C59 F12 26.4(7)
C12 C16 C29 N2 -175.2(4)
C12 C16 C29 C54 3.5(7)
C16 N1 C5 C23 0.9(7)
C16 C12 C45 C23 0.0(8)
C16 C29 C54 C56 -178.8(4)
C19 C10 C33 O4 0.0(8)
C19 C10 C33 C59 -179.8(5)
C21 C42 C58 O6 0.5(7)
C21 C42 C58 C73 -175.9(5)
C25 C7 C39 O2 -94.2(5)
C25 C7 C39 C52 82.2(6)
C27 C7 C39 O2 147.1(5)
C27 C7 C39 C52 -36.6(7)
C29 N2 C4 C36 -0.5(7)
C29 C54 C56 C36 0.8(8)
C33 C10 C19 O3 -3.2(7)
C33 C10 C19 C43 175.3(4)
C37 C21 C42 C58 -176.5(5)
C39 C52 C64 C72 178.4(5)
C39 C52 C64 O1 1.4(8)
C42 C21 C37 F2 3.8(7)
C42 C21 C37 F4 -116.5(5)
C42 C21 C37 F5 125.3(5)
C42 C58 C73 C31 -27.3(7)
C42 C58 C73 C62 -150.5(5)
C42 C58 C73 C76 91.8(5)
C45 C12 C16 N1 1.9(7)
C45 C12 C16 C29 179.2(4)
O4 Nd1 O5 C21 149.1(4)
O4 Nd1 O3 C19 23.2(4)
O4 Nd1 O2 C39 24.6(5)
O4 Nd1 O6 C58 -34.9(6)
O4 Nd1 N2 C4 -58.2(3)
O4 Nd1 N2 C29 122.7(3)
O4 Nd1 N1 C5 119.4(3)
O4 Nd1 N1 C16 -59.0(3)
O4 Nd1 O1 C64 -127.3(4)
O4 C33 C59 F8 85.1(6)
O4 C33 C59 F11 -33.2(6)
O4 C33 C59 F12 -153.5(5)
C52 C64 C72 F14 7.5(8)
C52 C64 C72 F16 130.2(6)
C52 C64 C72 F18 -110.7(6)
C52 C64 O1 Nd1 -22.3(7)
C59 C33 O4 Nd1 -160.2(3)
C72 C64 O1 Nd1 160.5(3)
O1 Nd1 O5 C21 -135.7(4)
O1 Nd1 O3 C19 -53.9(4)
O1 Nd1 O2 C39 -18.2(4)
O1 Nd1 O6 C58 83.7(5)
O1 Nd1 N2 C4 -27.7(4)
O1 Nd1 N2 C29 153.3(3)
O1 Nd1 N1 C5 29.4(4)
O1 Nd1 N1 C16 -149.0(3)
O1 Nd1 O4 C33 63.1(4)
O1 C64 C72 F14 -175.0(5)
O1 C64 C72 F16 -52.3(7)
O1 C64 C72 F18 66.7(6)
C0AA C7 C39 O2 25.5(7)
C0AA C7 C39 C52 -158.2(6)
